data_7052651
loop_
_publ_author_name
'Drab, David M.'
'Smiglak, Marcin'
'Shamshina, Julia L.'
'Kelley, Steven P.'
'Schneider, Stefan'
'Hawkins, Tommy W.'
'Rogers, Robin D.'

_publ_section_title
;
 Synthesis of N-cyanoalkyl-functionalized imidazolium nitrate and
 dicyanamide ionic liquids with a comparison of their thermal
 properties for energetic applications
;
_journal_issue 8
_journal_name_full 'New Journal of Chemistry'
_journal_page_first 1701
_journal_paper_doi 10.1039/c0nj00889c
_journal_volume 35
_journal_year 2011
_chemical_formula_sum 'C8 H8 N6'
_chemical_formula_weight 188.20
_chemical_name_systematic
;
?
;
_space_group_IT_number 14
_symmetry_cell_setting monoclinic
_symmetry_space_group_name_Hall '-P 2ybc'
_symmetry_space_group_name_H-M 'P 1 21/c 1'
_atom_sites_solution_hydrogens geom
_atom_sites_solution_primary direct
_atom_sites_solution_secondary difmap
_audit_creation_method SHELXL-97
_cell_angle_alpha 90.00
_cell_angle_beta 112.283(2)
_cell_angle_gamma 90.00
_cell_formula_units_Z 4
_cell_length_a 7.8154(11)
_cell_length_b 18.401(3)
_cell_length_c 7.0641(10)
_cell_measurement_reflns_used 2674
_cell_measurement_temperature 173(2)
_cell_measurement_theta_max 23.20
_cell_measurement_theta_min 2.82
_cell_volume 940.0(2)
_computing_cell_refinement 'Bruker SMART'
_computing_data_collection 'Bruker SMART'
_computing_data_reduction 'Bruker SAINT'
_computing_molecular_graphics 'Bruker SHELXTL'
_computing_publication_material 'Bruker SHELXTL'
_computing_structure_refinement 'SHELXL-97 (Sheldrick, 2008)'
_computing_structure_solution 'SHELXS-97 (Sheldrick, 2008)'
_diffrn_ambient_temperature 173(2)
_diffrn_measured_fraction_theta_full 1.000
_diffrn_measured_fraction_theta_max 1.000
_diffrn_measurement_device_type 'CCD area detector'
_diffrn_measurement_method 'phi and omega scans'
_diffrn_radiation_monochromator graphite
_diffrn_radiation_source 'fine-focus sealed tube'
_diffrn_radiation_type MoK\a
_diffrn_radiation_wavelength 0.71073
_diffrn_reflns_av_R_equivalents 0.0221
_diffrn_reflns_av_sigmaI/netI 0.0202
_diffrn_reflns_limit_h_max 8
_diffrn_reflns_limit_h_min -8
_diffrn_reflns_limit_k_max 15
_diffrn_reflns_limit_k_min -20
_diffrn_reflns_limit_l_max 7
_diffrn_reflns_limit_l_min -7
_diffrn_reflns_number 4233
_diffrn_reflns_theta_full 23.21
_diffrn_reflns_theta_max 23.21
_diffrn_reflns_theta_min 2.21
_exptl_absorpt_coefficient_mu 0.091
_exptl_absorpt_correction_T_max 1.000
_exptl_absorpt_correction_T_min 0.8855833
_exptl_absorpt_correction_type multi-scan
_exptl_absorpt_process_details 'SADABS, Sheldrick 2002'
_exptl_crystal_colour colorless
_exptl_crystal_density_diffrn 1.330
_exptl_crystal_density_meas ?
_exptl_crystal_density_method 'not measured'
_exptl_crystal_description fragment
_exptl_crystal_F_000 392
_exptl_crystal_size_max 0.12
_exptl_crystal_size_mid 0.10
_exptl_crystal_size_min 0.10
_refine_diff_density_max 0.221
_refine_diff_density_min -0.258
_refine_diff_density_rms 0.037
_refine_ls_extinction_method none
_refine_ls_goodness_of_fit_ref 1.038
_refine_ls_hydrogen_treatment constr
_refine_ls_matrix_type full
_refine_ls_number_parameters 128
_refine_ls_number_reflns 1338
_refine_ls_number_restraints 0
_refine_ls_restrained_S_all 1.038
_refine_ls_R_factor_all 0.0416
_refine_ls_R_factor_gt 0.0366
_refine_ls_shift/su_max 0.000
_refine_ls_shift/su_mean 0.000
_refine_ls_structure_factor_coef Fsqd
_refine_ls_weighting_details 'calc w=1/[\s^2^(Fo^2^)+(0.0526P)^2^+0.3177P] where P=(Fo^2^+2Fc^2^)/3'
_refine_ls_weighting_scheme calc
_refine_ls_wR_factor_gt 0.0925
_refine_ls_wR_factor_ref 0.0961
_reflns_number_gt 1200
_reflns_number_total 1338
_reflns_threshold_expression >2sigma(I)
_cod_data_source_file c0nj00889c.txt
_cod_data_source_block 4[N(CN)2]
_cod_depositor_comments
;
The following automatic conversions were performed:

'_symmetry_cell_setting' value 'Monoclinic' changed to 'monoclinic'
according to /home/saulius/struct/CIF-dictionaries/cif_core.dic
dictionary named 'cif_core.dic' version 2.4.1 from 2010-06-29.

Automatic conversion script
Id: cif_fix_values 1715 2011-07-08 13:25:40Z adriana 

The following automatic conversions were performed:

'_exptl_crystal_density_meas' value 'not measured' was changed to '?'
- the value is perceived as not measured.

Automatic conversion script
Id: cif_fix_values 3008 2015-01-20 13:52:24Z robertas 
;
_cod_original_sg_symbol_H-M P2(1)/c
_cod_database_code 7052651

loop_
_symmetry_equiv_pos_as_xyz
'x, y, z'
'-x, y+1/2, -z+1/2'
'-x, -y, -z'
'x, -y-1/2, z-1/2'

loop_
_atom_site_label
_atom_site_type_symbol
_atom_site_fract_x
_atom_site_fract_y
_atom_site_fract_z
_atom_site_U_iso_or_equiv
_atom_site_adp_type
_atom_site_occupancy
_atom_site_symmetry_multiplicity
_atom_site_calc_flag
_atom_site_refinement_flags
_atom_site_disorder_assembly
_atom_site_disorder_group
N1 N 0.37109(17) 0.35248(7) 0.51989(19) 0.0256(4) Uani 1 1 d . . .
N3 N 0.08385(17) 0.37520(7) 0.34814(19) 0.0289(4) Uani 1 1 d . . .
N8 N 0.7012(2) 0.26088(10) 0.9029(2) 0.0459(4) Uani 1 1 d . . .
N10 N 0.6805(2) 0.61065(8) 1.0418(2) 0.0409(4) Uani 1 1 d . . .
N12 N 1.0173(3) 0.60143(11) 1.2192(3) 0.0620(6) Uani 1 1 d . . .
N14 N 0.4906(2) 0.53357(8) 0.7537(2) 0.0373(4) Uani 1 1 d . . .
C2 C 0.2442(2) 0.40448(9) 0.4636(2) 0.0277(4) Uani 1 1 d . . .
H2A H 0.2648 0.4543 0.5000 0.033 Uiso 1 1 calc R . .
C4 C 0.1085(2) 0.30186(9) 0.3309(3) 0.0323(4) Uani 1 1 d . . .
H4A H 0.0160 0.2677 0.2575 0.039 Uiso 1 1 calc R . .
C5 C 0.2886(2) 0.28762(9) 0.4378(3) 0.0309(4) Uani 1 1 d . . .
H5A H 0.3474 0.2416 0.4536 0.037 Uiso 1 1 calc R . .
C6 C 0.5674(2) 0.36521(9) 0.6401(2) 0.0304(4) Uani 1 1 d . . .
H6A H 0.6360 0.3674 0.5477 0.036 Uiso 1 1 calc R . .
H6B H 0.5828 0.4124 0.7120 0.036 Uiso 1 1 calc R . .
C7 C 0.6426(2) 0.30706(10) 0.7892(3) 0.0314(4) Uani 1 1 d . . .
C9 C -0.0934(2) 0.41374(11) 0.2606(3) 0.0441(5) Uani 1 1 d . . .
H9A H -0.0770 0.4642 0.3085 0.066 Uiso 1 1 calc R . .
H9B H -0.1846 0.3898 0.3039 0.066 Uiso 1 1 calc R . .
H9C H -0.1369 0.4129 0.1110 0.066 Uiso 1 1 calc R . .
C11 C 0.8601(3) 0.60313(10) 1.1297(3) 0.0382(5) Uani 1 1 d . . .
C13 C 0.5865(2) 0.56777(9) 0.8902(3) 0.0287(4) Uani 1 1 d . . .

loop_
_atom_site_aniso_label
_atom_site_aniso_U_11
_atom_site_aniso_U_22
_atom_site_aniso_U_33
_atom_site_aniso_U_23
_atom_site_aniso_U_13
_atom_site_aniso_U_12
N1 0.0227(7) 0.0264(7) 0.0265(7) 0.0000(6) 0.0081(6) -0.0011(6)
N3 0.0244(8) 0.0316(8) 0.0291(8) -0.0004(6) 0.0085(6) 0.0027(6)
N8 0.0364(9) 0.0558(11) 0.0414(9) 0.0129(9) 0.0101(7) 0.0014(8)
N10 0.0383(10) 0.0330(9) 0.0482(10) -0.0131(7) 0.0129(8) -0.0054(7)
N12 0.0398(12) 0.0822(15) 0.0544(11) -0.0112(10) 0.0072(9) -0.0172(10)
N14 0.0350(9) 0.0390(9) 0.0355(9) -0.0021(7) 0.0108(7) -0.0009(7)
C2 0.0288(10) 0.0268(9) 0.0283(9) -0.0021(7) 0.0117(7) 0.0004(7)
C4 0.0280(10) 0.0295(10) 0.0365(10) -0.0042(8) 0.0089(8) -0.0044(7)
C5 0.0307(10) 0.0237(9) 0.0366(10) -0.0015(7) 0.0107(8) -0.0007(7)
C6 0.0242(9) 0.0303(9) 0.0330(9) -0.0007(7) 0.0067(7) -0.0021(7)
C7 0.0242(9) 0.0388(10) 0.0293(9) -0.0034(9) 0.0080(7) -0.0034(8)
C9 0.0293(10) 0.0497(12) 0.0466(11) -0.0004(9) 0.0068(8) 0.0111(9)
C11 0.0441(14) 0.0371(11) 0.0342(10) -0.0067(8) 0.0158(10) -0.0136(8)
C13 0.0300(9) 0.0256(9) 0.0330(10) 0.0042(8) 0.0150(8) 0.0022(8)

loop_
_atom_type_symbol
_atom_type_description
_atom_type_scat_dispersion_real
_atom_type_scat_dispersion_imag
_atom_type_scat_source
C C 0.0033 0.0016 'International Tables Vol C Tables 4.2.6.8 and 6.1.1.4'
H H 0.0000 0.0000 'International Tables Vol C Tables 4.2.6.8 and 6.1.1.4'
N N 0.0061 0.0033 'International Tables Vol C Tables 4.2.6.8 and 6.1.1.4'

loop_
_geom_angle_atom_site_label_1
_geom_angle_atom_site_label_2
_geom_angle_atom_site_label_3
_geom_angle
_geom_angle_site_symmetry_1
_geom_angle_site_symmetry_3
_geom_angle_publ_flag
C2 N1 C5 108.78(13) . . ?
C2 N1 C6 123.98(13) . . ?
C5 N1 C6 127.16(13) . . ?
C2 N3 C4 108.83(13) . . ?
C2 N3 C9 125.79(15) . . ?
C4 N3 C9 125.33(15) . . ?
C13 N10 C11 119.50(15) . . ?
N3 C2 N1 108.47(14) . . ?
C5 C4 N3 107.03(14) . . ?
C4 C5 N1 106.89(14) . . ?
C7 C6 N1 110.38(13) . . ?
N8 C7 C6 178.80(18) . . ?
N12 C11 N10 173.7(2) . . ?
N14 C13 N10 174.21(17) . . ?

loop_
_geom_bond_atom_site_label_1
_geom_bond_atom_site_label_2
_geom_bond_distance
_geom_bond_site_symmetry_2
_geom_bond_publ_flag
N1 C2 1.326(2) . ?
N1 C5 1.376(2) . ?
N1 C6 1.463(2) . ?
N3 C2 1.323(2) . ?
N3 C4 1.375(2) . ?
N3 C9 1.468(2) . ?
N8 C7 1.139(2) . ?
N10 C13 1.309(2) . ?
N10 C11 1.309(2) . ?
N12 C11 1.149(2) . ?
N14 C13 1.157(2) . ?
C4 C5 1.347(2) . ?
C6 C7 1.460(2) . ?

loop_
_cod_related_entry_id
_cod_related_entry_database
_cod_related_entry_code
1 ChemSpider 29434639
